data_4325264
loop_
_publ_author_name
'Svetlana V. Eliseeva'
'Dmitry N. Pleshkov'
'Konstantin A. Lyssenko'
'Leonid S. Lepnev'
'Jean-Claude G. B\"unzli'
'Natalia P. Kuzmina'

_publ_section_title
;
 Deciphering Three Beneficial Effects of 2,2'-Bipyridine-N,N'-Dioxide on
 the Luminescence Sensitization of Lanthanide(III)
 Hexafluoroacetylacetonate Ternary Complexes
;
_journal_name_full 'Inorganic Chemistry'
_journal_page_first 5137
_journal_page_last 5144
_journal_paper_doi 10.1021/ic200450x
_journal_volume 50
_journal_year 2011
_chemical_formula_moiety 'C25 H11 Eu F18 N2 O8, 0.5(C6 H6)'
_chemical_formula_sum 'C28 H14 Eu F18 N2 O8'
_chemical_formula_weight 1000.37
_chemical_name_systematic
; 
 ? 
;
_space_group_IT_number 14
_symmetry_cell_setting monoclinic
_symmetry_space_group_name_Hall '-P 2yn'
_symmetry_space_group_name_H-M 'P 1 21/n 1'
_atom_sites_solution_hydrogens geom
_atom_sites_solution_primary direct
_atom_sites_solution_secondary difmap
_audit_creation_method SHELXL-97
_cell_angle_alpha 90.00
_cell_angle_beta 96.837(5)
_cell_angle_gamma 90.00
_cell_formula_units_Z 4
_cell_length_a 12.7679(17)
_cell_length_b 13.9944(19)
_cell_length_c 19.567(3)
_cell_measurement_reflns_used 999
_cell_measurement_temperature 100(2)
_cell_measurement_theta_max 28
_cell_measurement_theta_min 3
_cell_volume 3471.4(8)
_computing_cell_refinement 'Bruker SAINT'
_computing_data_collection 'Bruker APEX II'
_computing_data_reduction 'Bruker SAINT'
_computing_molecular_graphics 'Bruker SHELXTL'
_computing_publication_material 'Bruker SHELXTL'
_computing_structure_refinement 'SHELXL-97 (Sheldrick, 1997)'
_computing_structure_solution 'SHELXS-97 (Sheldrick, 1997)'
_diffrn_ambient_temperature 100(2)
_diffrn_measured_fraction_theta_full 0.994
_diffrn_measured_fraction_theta_max 0.994
_diffrn_measurement_device_type 'Bruker APEX II CCD area detector''
_diffrn_measurement_method 'omega scans'
_diffrn_radiation_monochromator graphite
_diffrn_radiation_source 'fine-focus sealed tube'
_diffrn_radiation_type MoK\a
_diffrn_radiation_wavelength 0.71073
_diffrn_reflns_av_R_equivalents 0.0352
_diffrn_reflns_av_sigmaI/netI 0.0382
_diffrn_reflns_limit_h_max 17
_diffrn_reflns_limit_h_min -17
_diffrn_reflns_limit_k_max 19
_diffrn_reflns_limit_k_min -19
_diffrn_reflns_limit_l_max 23
_diffrn_reflns_limit_l_min -26
_diffrn_reflns_number 27000
_diffrn_reflns_theta_full 28.87
_diffrn_reflns_theta_max 28.87
_diffrn_reflns_theta_min 1.79
_exptl_absorpt_coefficient_mu 1.954
_exptl_absorpt_correction_T_max 0.696
_exptl_absorpt_correction_T_min 0.696
_exptl_absorpt_correction_type multi-scan
_exptl_absorpt_process_details SADABS
_exptl_crystal_colour colorless
_exptl_crystal_density_diffrn 1.914
_exptl_crystal_description cubic
_exptl_crystal_F_000 1940
_exptl_crystal_size_max 0.20
_exptl_crystal_size_mid 0.20
_exptl_crystal_size_min 0.20
_refine_diff_density_max 0.850
_refine_diff_density_min -0.696
_refine_diff_density_rms 0.095
_refine_ls_extinction_method none
_refine_ls_goodness_of_fit_ref 1.035
_refine_ls_hydrogen_treatment constr
_refine_ls_matrix_type full
_refine_ls_number_parameters 536
_refine_ls_number_reflns 9063
_refine_ls_number_restraints 17
_refine_ls_restrained_S_all 1.036
_refine_ls_R_factor_all 0.0389
_refine_ls_R_factor_gt 0.0294
_refine_ls_shift/su_max 0.010
_refine_ls_shift/su_mean 0.004
_refine_ls_structure_factor_coef Fsqd
_refine_ls_weighting_details 'calc w=1/[\s^2^(Fo^2^)+(0.0311P)^2^+2.0302P] where P=(Fo^2^+2Fc^2^)/3'
_refine_ls_weighting_scheme calc
_refine_ls_wR_factor_gt 0.0676
_refine_ls_wR_factor_ref 0.0712
_reflns_number_gt 7585
_reflns_number_total 9063
_reflns_threshold_expression I>2\s(I)
_cod_data_source_file ic200450x_si_001.cif
_cod_data_source_block a
_cod_original_sg_symbol_H-M 'P 21/n'
_cod_database_code 4325264

loop_
_symmetry_equiv_pos_as_xyz
'x, y, z'
'-x+1/2, y+1/2, -z+1/2'
'-x, -y, -z'
'x-1/2, -y-1/2, z-1/2'

loop_
_atom_site_label
_atom_site_type_symbol
_atom_site_fract_x
_atom_site_fract_y
_atom_site_fract_z
_atom_site_U_iso_or_equiv
_atom_site_adp_type
_atom_site_occupancy
_atom_site_symmetry_multiplicity
_atom_site_calc_flag
_atom_site_refinement_flags
_atom_site_disorder_assembly
_atom_site_disorder_group
Eu1 Eu 0.602968(8) 0.241689(7) 0.100030(5) 0.01565(3) Uani 1 1 d . . .
N1 N 0.60176(14) 0.09977(13) -0.02836(9) 0.0199(4) Uani 1 1 d . . .
N2 N 0.73256(13) 0.03679(12) 0.10313(9) 0.0169(4) Uani 1 1 d . . .
O1 O 0.74273(11) 0.13032(10) 0.09603(8) 0.0180(3) Uani 1 1 d . . .
O2 O 0.54382(11) 0.11764(11) 0.02277(8) 0.0197(3) Uani 1 1 d . . .
O3 O 0.60040(12) 0.15817(12) 0.20463(8) 0.0240(4) Uani 1 1 d . . .
O4 O 0.41989(12) 0.20959(12) 0.11728(8) 0.0227(4) Uani 1 1 d . . .
O5 O 0.49172(12) 0.33088(11) 0.01661(8) 0.0207(3) Uani 1 1 d . . .
O6 O 0.54367(12) 0.37818(11) 0.15799(8) 0.0239(4) Uani 1 1 d . A .
O7 O 0.75692(12) 0.30843(11) 0.16332(9) 0.0247(4) Uani 1 1 d . . .
O8 O 0.71301(12) 0.29992(11) 0.01765(8) 0.0239(4) Uani 1 1 d . . .
F1 F 0.51527(12) 0.05213(10) 0.34669(7) 0.0331(4) Uani 1 1 d . . .
F2 F 0.67250(12) 0.06917(12) 0.31797(8) 0.0402(4) Uani 1 1 d . . .
F3 F 0.59315(13) 0.18900(11) 0.35823(8) 0.0388(4) Uani 1 1 d . . .
F4 F 0.24861(13) 0.30267(13) 0.19496(11) 0.0588(5) Uani 1 1 d . . .
F5 F 0.20356(12) 0.15475(14) 0.19654(10) 0.0546(5) Uani 1 1 d . . .
F6 F 0.21377(12) 0.22450(14) 0.10159(9) 0.0451(4) Uani 1 1 d . . .
F7 F 0.38449(11) 0.37951(10) -0.09976(7) 0.0299(3) Uani 1 1 d . . .
F8 F 0.32490(12) 0.50527(10) -0.05450(8) 0.0376(4) Uani 1 1 d . . .
F9 F 0.25900(11) 0.36710(11) -0.03579(8) 0.0355(4) Uani 1 1 d . . .
C26 C 0.45087(14) 0.50995(13) 0.19837(10) 0.0397(8) Uani 0.732(3) 1 d PD A 1
F10 F 0.4016(3) 0.4651(2) 0.24440(14) 0.0953(9) Uani 0.732(3) 1 d PD A 1
F11 F 0.4005(2) 0.58888(15) 0.17717(12) 0.0643(8) Uani 0.732(3) 1 d PD A 1
F12 F 0.53819(12) 0.54257(12) 0.23295(9) 0.0535(5) Uani 1 1 d D . .
F13 F 1.03106(14) 0.3201(2) 0.19273(11) 0.0943(9) Uani 1 1 d . . .
F14 F 0.92213(19) 0.25144(13) 0.25392(12) 0.0755(7) Uani 1 1 d . . .
F15 F 0.92797(12) 0.40149(12) 0.24639(8) 0.0420(4) Uani 1 1 d . . .
F16 F 0.8184(3) 0.2836(2) -0.09313(13) 0.0980(9) Uani 0.787(5) 1 d PD B 1
F17 F 0.95667(12) 0.3396(2) -0.03923(19) 0.0708(8) Uani 0.787(5) 1 d PD B 1
F18 F 0.8256(2) 0.43149(14) -0.06480(15) 0.0655(7) Uani 0.787(5) 1 d PD B 1
C1S C -0.0188(2) -0.0531(3) 0.05549(19) 0.0601(10) Uani 1 1 d . . .
H1SA H -0.0317 -0.0903 0.0942 0.072 Uiso 1 1 calc R . .
C2S C -0.0173(2) 0.0441(3) 0.05994(18) 0.0570(10) Uani 1 1 d . . .
H2SA H -0.0296 0.0747 0.1016 0.068 Uiso 1 1 calc R . .
C3S C 0.0018(2) 0.0971(2) 0.0048(2) 0.0576(10) Uani 1 1 d . . .
H3SA H 0.0035 0.1648 0.0079 0.069 Uiso 1 1 calc R . .
C1 C 0.58283(18) 0.15000(18) -0.08732(12) 0.0276(6) Uani 1 1 d . . .
H1A H 0.5294 0.1976 -0.0918 0.033 Uiso 1 1 calc R . .
C2 C 0.6404(2) 0.1326(2) -0.14090(13) 0.0334(6) Uani 1 1 d . . .
H2A H 0.6278 0.1689 -0.1821 0.040 Uiso 1 1 calc R . .
C3 C 0.7173(2) 0.0617(2) -0.13465(13) 0.0349(6) Uani 1 1 d . . .
H3A H 0.7560 0.0475 -0.1720 0.042 Uiso 1 1 calc R . .
C4 C 0.73661(18) 0.01225(18) -0.07348(13) 0.0279(6) Uani 1 1 d . . .
H4A H 0.7900 -0.0354 -0.0682 0.033 Uiso 1 1 calc R . .
C5 C 0.67876(17) 0.03171(16) -0.02010(11) 0.0199(5) Uani 1 1 d . . .
C6 C 0.69886(16) -0.01756(15) 0.04687(12) 0.0190(5) Uani 1 1 d . . .
C7 C 0.69480(17) -0.11554(16) 0.05385(13) 0.0238(5) Uani 1 1 d . . .
H7A H 0.6716 -0.1543 0.0151 0.029 Uiso 1 1 calc R . .
C8 C 0.72452(19) -0.15742(17) 0.11719(14) 0.0295(6) Uani 1 1 d . . .
H8A H 0.7218 -0.2249 0.1222 0.035 Uiso 1 1 calc R . .
C9 C 0.75834(18) -0.10024(17) 0.17339(13) 0.0263(5) Uani 1 1 d . . .
H9A H 0.7800 -0.1282 0.2170 0.032 Uiso 1 1 calc R . .
C10 C 0.76018(17) -0.00284(16) 0.16540(12) 0.0218(5) Uani 1 1 d . . .
H10A H 0.7811 0.0369 0.2040 0.026 Uiso 1 1 calc R . .
C11 C 0.53264(18) 0.14290(16) 0.24486(12) 0.0220(5) Uani 1 1 d . . .
C12 C 0.42420(18) 0.15750(19) 0.23306(12) 0.0280(6) Uani 1 1 d . . .
H12A H 0.3816 0.1432 0.2684 0.034 Uiso 1 1 calc R . .
C13 C 0.37715(17) 0.19274(16) 0.17024(12) 0.0224(5) Uani 1 1 d . . .
C14 C 0.57918(19) 0.11170(19) 0.31743(13) 0.0289(6) Uani 1 1 d . . .
C15 C 0.25907(19) 0.21876(19) 0.16586(14) 0.0294(6) Uani 1 1 d . . .
C22 C 0.42815(17) 0.39745(15) 0.02130(12) 0.0215(5) Uani 1 1 d . . .
C23 C 0.41674(19) 0.45523(17) 0.07778(13) 0.0310(6) Uani 1 1 d . A .
H23A H 0.3678 0.5066 0.0726 0.037 Uiso 1 1 calc R . .
C24 C 0.47480(18) 0.44015(16) 0.14152(11) 0.0269(5) Uani 1 1 d D . .
C25 C 0.34912(18) 0.41320(16) -0.04328(13) 0.0256(5) Uani 1 1 d . . .
C33 C 0.84863(18) 0.31841(16) 0.14776(14) 0.0277(6) Uani 1 1 d . . .
C34 C 0.88099(19) 0.32704(17) 0.08311(15) 0.0320(6) Uani 1 1 d . . .
H34A H 0.9535 0.3376 0.0791 0.038 Uiso 1 1 calc R . .
C35 C 0.80943(19) 0.32054(16) 0.02357(13) 0.0272(5) Uani 1 1 d . B .
C36 C 0.9337(2) 0.3224(2) 0.21009(17) 0.0424(8) Uani 1 1 d . . .
C37 C 0.85259(12) 0.34420(11) -0.04406(11) 0.0425(7) Uani 1 1 d D . .
F11' F 0.3605(2) 0.5358(4) 0.1998(4) 0.0643(8) Uani 0.268(3) 1 d PD A 2
F10' F 0.4322(6) 0.4348(4) 0.2561(3) 0.0953(9) Uani 0.268(3) 1 d PD A 2
C26' C 0.45393(17) 0.4940(2) 0.20725(16) 0.0397(8) Uani 0.268(3) 1 d PD A 2
F16' F 0.8389(14) 0.2696(3) -0.0853(3) 0.0980(9) Uani 0.213(5) 1 d PD B 2
F17' F 0.9543(2) 0.3636(9) -0.0403(8) 0.0708(8) Uani 0.213(5) 1 d PD B 2
F18' F 0.8011(6) 0.4128(4) -0.0801(5) 0.0655(7) Uani 0.213(5) 1 d PD B 2

loop_
_atom_site_aniso_label
_atom_site_aniso_U_11
_atom_site_aniso_U_22
_atom_site_aniso_U_33
_atom_site_aniso_U_23
_atom_site_aniso_U_13
_atom_site_aniso_U_12
Eu1 0.01322(5) 0.01885(5) 0.01519(5) 0.00043(4) 0.00290(4) 0.00309(4)
N1 0.0144(8) 0.0279(9) 0.0173(9) -0.0038(7) 0.0008(7) 0.0025(7)
N2 0.0129(8) 0.0177(8) 0.0203(9) -0.0006(7) 0.0029(7) 0.0019(7)
O1 0.0156(7) 0.0161(7) 0.0221(8) 0.0002(6) 0.0018(6) 0.0020(6)
O2 0.0144(7) 0.0257(7) 0.0195(8) -0.0024(6) 0.0038(6) 0.0038(6)
O3 0.0187(8) 0.0327(8) 0.0211(8) 0.0066(7) 0.0053(6) 0.0022(7)
O4 0.0164(7) 0.0305(8) 0.0217(8) 0.0027(7) 0.0040(6) 0.0007(6)
O5 0.0198(7) 0.0221(7) 0.0204(8) -0.0001(6) 0.0027(6) 0.0055(6)
O6 0.0196(8) 0.0299(8) 0.0221(8) -0.0056(7) 0.0016(6) 0.0044(6)
O7 0.0190(8) 0.0255(8) 0.0289(9) -0.0058(7) 0.0006(7) 0.0028(6)
O8 0.0226(8) 0.0253(8) 0.0251(9) 0.0055(7) 0.0074(7) 0.0045(6)
F1 0.0394(8) 0.0372(8) 0.0243(8) 0.0062(6) 0.0109(6) -0.0064(7)
F2 0.0289(8) 0.0646(10) 0.0266(8) 0.0149(7) 0.0018(6) 0.0092(7)
F3 0.0469(9) 0.0452(9) 0.0233(8) -0.0024(7) 0.0002(7) -0.0140(7)
F4 0.0269(8) 0.0579(11) 0.0910(14) -0.0364(10) 0.0049(9) 0.0109(8)
F5 0.0206(8) 0.0713(12) 0.0748(13) 0.0263(10) 0.0176(8) -0.0016(8)
F6 0.0180(7) 0.0745(11) 0.0419(10) 0.0021(9) -0.0006(7) 0.0063(7)
F7 0.0327(8) 0.0303(7) 0.0249(7) -0.0008(6) -0.0046(6) 0.0042(6)
F8 0.0447(9) 0.0213(6) 0.0428(9) 0.0014(6) -0.0114(7) 0.0111(6)
F9 0.0236(7) 0.0439(8) 0.0366(9) 0.0004(7) -0.0065(6) -0.0067(6)
C26 0.0303(14) 0.0459(17) 0.0398(17) -0.0231(14) -0.0088(12) 0.0190(13)
F10 0.124(2) 0.0799(19) 0.1005(16) -0.0642(14) 0.0917(14) -0.0455(16)
F11 0.0826(16) 0.0538(15) 0.0486(14) -0.0293(11) -0.0245(12) 0.0502(13)
F12 0.0554(11) 0.0543(10) 0.0472(10) -0.0302(8) -0.0085(8) 0.0026(9)
F13 0.0176(9) 0.189(3) 0.0731(14) -0.0618(16) -0.0063(9) 0.0245(12)
F14 0.0801(14) 0.0454(11) 0.0865(16) 0.0156(10) -0.0495(12) 0.0039(10)
F15 0.0355(8) 0.0496(9) 0.0398(9) -0.0080(8) -0.0001(7) -0.0069(7)
F16 0.129(2) 0.128(2) 0.0479(13) -0.0217(14) 0.0573(14) -0.0519(18)
F17 0.0381(10) 0.097(2) 0.0845(14) 0.0564(15) 0.0383(9) 0.0260(11)
F18 0.0579(14) 0.0735(13) 0.0702(15) 0.0480(11) 0.0293(11) 0.0291(11)
C1S 0.0207(14) 0.092(3) 0.066(2) 0.030(2) -0.0013(14) -0.0097(16)
C2S 0.0233(14) 0.090(3) 0.057(2) -0.0299(19) 0.0042(14) 0.0081(16)
C3S 0.0225(14) 0.0362(15) 0.110(3) -0.0089(18) -0.0112(17) 0.0067(12)
C1 0.0194(11) 0.0403(13) 0.0216(12) 0.0015(10) -0.0029(9) 0.0060(10)
C2 0.0276(13) 0.0538(16) 0.0178(12) 0.0034(11) -0.0019(10) 0.0021(12)
C3 0.0272(13) 0.0597(17) 0.0187(12) -0.0089(11) 0.0064(10) 0.0004(12)
C4 0.0179(11) 0.0370(13) 0.0285(13) -0.0108(10) 0.0019(9) 0.0032(10)
C5 0.0141(9) 0.0240(10) 0.0209(11) -0.0044(8) -0.0004(8) 0.0015(8)
C6 0.0129(9) 0.0206(10) 0.0235(11) -0.0043(8) 0.0016(8) 0.0023(8)
C7 0.0161(10) 0.0238(10) 0.0312(13) -0.0066(9) 0.0018(9) 0.0001(8)
C8 0.0229(11) 0.0211(11) 0.0452(15) 0.0013(10) 0.0069(11) 0.0026(9)
C9 0.0210(11) 0.0285(11) 0.0296(13) 0.0078(10) 0.0048(10) 0.0071(9)
C10 0.0188(10) 0.0270(11) 0.0196(11) 0.0023(9) 0.0025(9) 0.0036(9)
C11 0.0207(11) 0.0254(11) 0.0199(11) -0.0007(9) 0.0030(9) 0.0001(9)
C12 0.0208(11) 0.0435(14) 0.0212(12) 0.0005(10) 0.0095(9) -0.0015(10)
C13 0.0148(10) 0.0243(11) 0.0281(12) -0.0039(9) 0.0036(9) -0.0011(8)
C14 0.0245(12) 0.0401(13) 0.0225(12) 0.0037(10) 0.0042(10) -0.0043(10)
C15 0.0183(11) 0.0382(13) 0.0323(14) -0.0026(11) 0.0055(10) -0.0003(10)
C22 0.0180(10) 0.0188(10) 0.0265(12) -0.0004(9) -0.0022(9) 0.0009(8)
C23 0.0252(12) 0.0288(12) 0.0359(14) -0.0132(10) -0.0088(10) 0.0122(10)
C24 0.0177(11) 0.0301(11) 0.0321(13) -0.0141(10) -0.0005(9) 0.0044(9)
C25 0.0218(11) 0.0180(10) 0.0347(13) 0.0010(9) -0.0058(10) 0.0025(9)
C33 0.0189(11) 0.0224(11) 0.0413(15) -0.0062(10) 0.0009(10) 0.0057(9)
C34 0.0184(11) 0.0275(12) 0.0514(17) -0.0024(11) 0.0093(11) -0.0002(9)
C35 0.0280(12) 0.0193(10) 0.0377(14) 0.0061(9) 0.0174(10) 0.0048(9)
C36 0.0216(13) 0.0492(16) 0.0546(19) -0.0138(14) -0.0038(12) 0.0081(12)
C37 0.0334(14) 0.0497(16) 0.0486(18) 0.0137(14) 0.0228(13) 0.0094(13)
F11' 0.0826(16) 0.0538(15) 0.0486(14) -0.0293(11) -0.0245(12) 0.0502(13)
F10' 0.124(2) 0.0799(19) 0.1005(16) -0.0642(14) 0.0917(14) -0.0455(16)
C26' 0.0303(14) 0.0459(17) 0.0398(17) -0.0231(14) -0.0088(12) 0.0190(13)
F16' 0.129(2) 0.128(2) 0.0479(13) -0.0217(14) 0.0573(14) -0.0519(18)
F17' 0.0381(10) 0.097(2) 0.0845(14) 0.0564(15) 0.0383(9) 0.0260(11)
F18' 0.0579(14) 0.0735(13) 0.0702(15) 0.0480(11) 0.0293(11) 0.0291(11)

loop_
_atom_type_symbol
_atom_type_description
_atom_type_scat_dispersion_real
_atom_type_scat_dispersion_imag
_atom_type_scat_source
C C 0.0033 0.0016 'International Tables Vol C Tables 4.2.6.8 and 6.1.1.4'
H H 0.0000 0.0000 'International Tables Vol C Tables 4.2.6.8 and 6.1.1.4'
N N 0.0061 0.0033 'International Tables Vol C Tables 4.2.6.8 and 6.1.1.4'
O O 0.0106 0.0060 'International Tables Vol C Tables 4.2.6.8 and 6.1.1.4'
Eu Eu -0.1578 3.6682 'International Tables Vol C Tables 4.2.6.8 and 6.1.1.4'
F F 0.0171 0.0103 'International Tables Vol C Tables 4.2.6.8 and 6.1.1.4'

loop_
_geom_angle_atom_site_label_1
_geom_angle_atom_site_label_2
_geom_angle_atom_site_label_3
_geom_angle
_geom_angle_site_symmetry_1
_geom_angle_site_symmetry_3
O3 Eu1 O2 98.88(6) . .
O3 Eu1 O1 77.99(5) . .
O2 Eu1 O1 71.44(5) . .
O3 Eu1 O5 141.62(5) . .
O2 Eu1 O5 80.09(5) . .
O1 Eu1 O5 135.13(5) . .
O3 Eu1 O7 80.76(6) . .
O2 Eu1 O7 143.10(5) . .
O1 Eu1 O7 72.45(5) . .
O5 Eu1 O7 122.50(5) . .
O3 Eu1 O6 86.93(6) . .
O2 Eu1 O6 142.61(5) . .
O1 Eu1 O6 145.17(5) . .
O5 Eu1 O6 73.14(5) . .
O7 Eu1 O6 74.26(5) . .
O3 Eu1 O8 144.99(5) . .
O2 Eu1 O8 89.30(5) . .
O1 Eu1 O8 72.50(5) . .
O5 Eu1 O8 73.24(5) . .
O7 Eu1 O8 72.79(6) . .
O6 Eu1 O8 106.91(6) . .
O3 Eu1 O4 71.15(5) . .
O2 Eu1 O4 73.47(5) . .
O1 Eu1 O4 128.19(5) . .
O5 Eu1 O4 71.89(5) . .
O7 Eu1 O4 138.00(6) . .
O6 Eu1 O4 73.68(5) . .
O8 Eu1 O4 143.17(5) . .
O2 N1 C1 118.96(18) . .
O2 N1 C5 119.80(18) . .
C1 N1 C5 121.2(2) . .
O1 N2 C10 118.91(18) . .
O1 N2 C6 119.45(17) . .
C10 N2 C6 121.58(19) . .
N2 O1 Eu1 124.13(12) . .
N1 O2 Eu1 116.91(12) . .
C11 O3 Eu1 135.21(14) . .
C13 O4 Eu1 131.97(14) . .
C22 O5 Eu1 132.92(15) . .
C24 O6 Eu1 133.25(13) . .
C33 O7 Eu1 130.85(16) . .
C35 O8 Eu1 131.35(16) . .
F12 C26 F10 105.0(2) . .
F12 C26 F11 102.86(18) . .
F10 C26 F11 111.0(2) . .
F12 C26 C24 111.31(16) . .
F10 C26 C24 110.14(19) . .
F11 C26 C24 115.82(18) . .
C26 F12 C26' 12.3(2) . .
C2S C1S C3S 120.1(3) . 3
C2S C1S H1SA 120.0 . .
C3S C1S H1SA 120.0 3 .
C3S C2S C1S 119.8(3) . .
C3S C2S H2SA 120.1 . .
C1S C2S H2SA 120.1 . .
C2S C3S C1S 120.1(3) . 3
C2S C3S H3SA 119.9 . .
C1S C3S H3SA 119.9 3 .
N1 C1 C2 120.2(2) . .
N1 C1 H1A 119.9 . .
C2 C1 H1A 119.9 . .
C1 C2 C3 119.8(2) . .
C1 C2 H2A 120.1 . .
C3 C2 H2A 120.1 . .
C4 C3 C2 119.0(2) . .
C4 C3 H3A 120.5 . .
C2 C3 H3A 120.5 . .
C5 C4 C3 120.2(2) . .
C5 C4 H4A 119.9 . .
C3 C4 H4A 119.9 . .
N1 C5 C4 119.5(2) . .
N1 C5 C6 118.54(19) . .
C4 C5 C6 121.9(2) . .
N2 C6 C7 119.1(2) . .
N2 C6 C5 117.43(18) . .
C7 C6 C5 123.2(2) . .
C6 C7 C8 120.0(2) . .
C6 C7 H7A 120.0 . .
C8 C7 H7A 120.0 . .
C7 C8 C9 119.5(2) . .
C7 C8 H8A 120.2 . .
C9 C8 H8A 120.2 . .
C10 C9 C8 119.4(2) . .
C10 C9 H9A 120.3 . .
C8 C9 H9A 120.3 . .
N2 C10 C9 120.4(2) . .
N2 C10 H10A 119.8 . .
C9 C10 H10A 119.8 . .
O3 C11 C12 128.1(2) . .
O3 C11 C14 114.11(19) . .
C12 C11 C14 117.6(2) . .
C11 C12 C13 121.0(2) . .
C11 C12 H12A 119.5 . .
C13 C12 H12A 119.5 . .
O4 C13 C12 127.9(2) . .
O4 C13 C15 115.4(2) . .
C12 C13 C15 116.6(2) . .
F2 C14 F1 107.9(2) . .
F2 C14 F3 107.4(2) . .
F1 C14 F3 106.9(2) . .
F2 C14 C11 112.5(2) . .
F1 C14 C11 112.54(19) . .
F3 C14 C11 109.3(2) . .
F4 C15 F6 107.5(2) . .
F4 C15 F5 108.6(2) . .
F6 C15 F5 105.9(2) . .
F4 C15 C13 109.5(2) . .
F6 C15 C13 112.4(2) . .
F5 C15 C13 112.7(2) . .
O5 C22 C23 128.6(2) . .
O5 C22 C25 114.6(2) . .
C23 C22 C25 116.7(2) . .
C24 C23 C22 122.0(2) . .
C24 C23 H23A 119.0 . .
C22 C23 H23A 119.0 . .
O6 C24 C23 128.38(19) . .
O6 C24 C26 116.65(18) . .
C23 C24 C26 114.97(19) . .
O6 C24 C26' 108.1(2) . .
C23 C24 C26' 123.2(2) . .
C26 C24 C26' 10.52(17) . .
F7 C25 F8 107.5(2) . .
F7 C25 F9 107.51(18) . .
F8 C25 F9 107.25(19) . .
F7 C25 C22 112.22(19) . .
F8 C25 C22 112.94(19) . .
F9 C25 C22 109.2(2) . .
O7 C33 C34 128.5(2) . .
O7 C33 C36 113.9(2) . .
C34 C33 C36 117.6(2) . .
C33 C34 C35 121.4(2) . .
C33 C34 H34A 119.3 . .
C35 C34 H34A 119.3 . .
O8 C35 C34 129.0(2) . .
O8 C35 C37 114.8(2) . .
C34 C35 C37 116.2(2) . .
F15 C36 F13 105.7(2) . .
F15 C36 F14 105.1(3) . .
F13 C36 F14 109.0(3) . .
F15 C36 C33 112.2(2) . .
F13 C36 C33 113.0(3) . .
F14 C36 C33 111.3(2) . .
F18' C37 F17' 107.7(6) . .
F18' C37 F16' 103.1(6) . .
F17' C37 F16' 104.8(10) . .
F18' C37 F16 88.7(4) . .
F17' C37 F16 114.3(7) . .
F16' C37 F16 15.1(6) . .
F18' C37 F17 120.4(4) . .
F17' C37 F17 14.7(6) . .
F16' C37 F17 93.7(8) . .
F16 C37 F17 105.3(3) . .
F18' C37 F18 21.1(4) . .
F17' C37 F18 92.7(5) . .
F16' C37 F18 122.2(4) . .
F16 C37 F18 108.7(2) . .
F17 C37 F18 106.9(2) . .
F18' C37 C35 114.3(5) . .
F17' C37 C35 116.7(7) . .
F16' C37 C35 108.9(5) . .
F16 C37 C35 111.7(2) . .
F17 C37 C35 113.0(2) . .
F18 C37 C35 111.02(19) . .
F10' C26' F11' 95.4(5) . .
F10' C26' F12 106.2(4) . .
F11' C26' F12 119.9(3) . .
F10' C26' C24 111.7(4) . .
F11' C26' C24 111.6(4) . .
F12 C26' C24 110.8(2) . .
C37 F16' F18' 38.4(3) . .
C37 F18' F16' 38.4(3) . .

loop_
_geom_bond_atom_site_label_1
_geom_bond_atom_site_label_2
_geom_bond_distance
_geom_bond_site_symmetry_2
Eu1 O3 2.3605(16) .
Eu1 O2 2.3659(15) .
Eu1 O1 2.3776(14) .
Eu1 O5 2.3849(15) .
Eu1 O7 2.3854(16) .
Eu1 O6 2.3900(16) .
Eu1 O8 2.4033(16) .
Eu1 O4 2.4428(16) .
N1 O2 1.337(2) .
N1 C1 1.348(3) .
N1 C5 1.365(3) .
N2 O1 1.324(2) .
N2 C10 1.347(3) .
N2 C6 1.365(3) .
O3 C11 1.255(3) .
O4 C13 1.250(3) .
O5 C22 1.246(3) .
O6 C24 1.250(3) .
O7 C33 1.252(3) .
O8 C35 1.256(3) .
F1 C14 1.342(3) .
F2 C14 1.331(3) .
F3 C14 1.344(3) .
F4 C15 1.319(3) .
F5 C15 1.329(3) .
F6 C15 1.323(3) .
F7 C25 1.329(3) .
F8 C25 1.337(3) .
F9 C25 1.342(3) .
C26 F12 1.3152(17) .
C26 F10 1.3173(19) .
C26 F11 1.3200(18) .
C26 C24 1.538(2) .
F12 C26' 1.3202(19) .
F13 C36 1.328(3) .
F14 C36 1.331(4) .
F15 C36 1.322(3) .
F16 C37 1.3158(19) .
F17 C37 1.3225(17) .
F18 C37 1.3199(17) .
C1S C2S 1.363(5) .
C1S C3S 1.371(5) 3
C1S H1SA 0.9500 .
C2S C3S 1.355(5) .
C2S H2SA 0.9500 .
C3S C1S 1.371(5) 3
C3S H3SA 0.9500 .
C1 C2 1.372(4) .
C1 H1A 0.9500 .
C2 C3 1.391(4) .
C2 H2A 0.9500 .
C3 C4 1.379(4) .
C3 H3A 0.9500 .
C4 C5 1.376(3) .
C4 H4A 0.9500 .
C5 C6 1.476(3) .
C6 C7 1.380(3) .
C7 C8 1.383(4) .
C7 H7A 0.9500 .
C8 C9 1.387(4) .
C8 H8A 0.9500 .
C9 C10 1.373(3) .
C9 H9A 0.9500 .
C10 H10A 0.9500 .
C11 C12 1.391(3) .
C11 C14 1.536(3) .
C12 C13 1.393(3) .
C12 H12A 0.9500 .
C13 C15 1.543(3) .
C22 C23 1.391(3) .
C22 C25 1.536(3) .
C23 C24 1.389(3) .
C23 H23A 0.9500 .
C24 C26' 1.541(3) .
C33 C34 1.382(4) .
C33 C36 1.534(4) .
C34 C35 1.395(4) .
C34 H34A 0.9500 .
C35 C37 1.529(3) .
C37 F18' 1.319(2) .
C37 F17' 1.320(2) .
C37 F16' 1.319(2) .
F11' C26' 1.321(2) .
F10' C26' 1.319(2) .
F16' F18' 2.067(8) .
